data_4126505
loop_
_publ_author_name
'Farndon, Joshua J.'
'Ma, Xiaofeng'
'Bower, John F.'

_publ_section_title
;
 Transition Metal Free C-N Bond Forming Dearomatizations and Aryl C-H
 Aminations by in Situ Release of a Hydroxylamine-Based Aminating Agent.
;
_journal_name_full 'Journal of the American Chemical Society'
_journal_paper_doi 10.1021/jacs.7b07830
_journal_year 2017
_chemical_absolute_configuration unk
_chemical_formula_moiety 'C19 H21 N O2'
_chemical_formula_sum 'C19 H21 N O2'
_chemical_formula_weight 295.37
_chemical_name_systematic
;
 ?
;
_space_group_crystal_system orthorhombic
_space_group_IT_number 33
_space_group_name_Hall 'P 2c -2n'
_space_group_name_H-M_alt 'P n a 21'
_symmetry_space_group_name_Hall 'P 2c -2n'
_symmetry_space_group_name_H-M 'P n a 21'
_atom_sites_solution_hydrogens geom
_atom_sites_solution_primary dual
_audit_creation_date 2017-05-08
_audit_creation_method
;
Olex2 1.2
(compiled 2017.03.28 svn.r3405 for OlexSys, GUI svn.r5335)
;
_cell_angle_alpha 90
_cell_angle_beta 90
_cell_angle_gamma 90
_cell_formula_units_Z 4
_cell_length_a 8.5558(4)
_cell_length_b 22.5370(9)
_cell_length_c 7.9861(3)
_cell_measurement_reflns_used 4884
_cell_measurement_temperature 100(2)
_cell_measurement_theta_max 27.81
_cell_measurement_theta_min 2.55
_cell_volume 1539.90(11)
_computing_cell_refinement 'SAINT v8.37A (Bruker, 2015)'
_computing_data_collection 'Bruker Apex suite'
_computing_data_reduction 'SAINT v8.37A (Bruker, 2015)'
_computing_molecular_graphics 'Olex2 (Dolomanov et al., 2009)'
_computing_publication_material 'Olex2 (Dolomanov et al., 2009)'
_computing_structure_refinement 'ShelXL (Sheldrick, 2015)'
_computing_structure_solution 'ShelXT (Sheldrick, 2015)'
_diffrn_ambient_temperature 100(2)
_diffrn_detector 'Bruker area detector'
_diffrn_detector_type 'CCD area detector'
_diffrn_measured_fraction_theta_full 1.000
_diffrn_measured_fraction_theta_max 0.988
_diffrn_measurement_device 'Bruker Apex II kappa CCD area detector'
_diffrn_measurement_device_type 'Bruker Apex II kappa CCD area detector'
_diffrn_measurement_method '\f and \w scans'
_diffrn_radiation_monochromator graphite
_diffrn_radiation_type MoK\a
_diffrn_radiation_wavelength 0.71073
_diffrn_reflns_av_R_equivalents 0.0558
_diffrn_reflns_av_unetI/netI 0.0541
_diffrn_reflns_Laue_measured_fraction_full 1.000
_diffrn_reflns_Laue_measured_fraction_max 0.988
_diffrn_reflns_limit_h_max 10
_diffrn_reflns_limit_h_min -11
_diffrn_reflns_limit_k_max 29
_diffrn_reflns_limit_k_min -29
_diffrn_reflns_limit_l_max 10
_diffrn_reflns_limit_l_min -10
_diffrn_reflns_number 13129
_diffrn_reflns_point_group_measured_fraction_full 0.879
_diffrn_reflns_point_group_measured_fraction_max 0.851
_diffrn_reflns_theta_full 25.242
_diffrn_reflns_theta_max 28.029
_diffrn_reflns_theta_min 1.807
_diffrn_source 'fine-focus sealed tube'
_diffrn_standards_number 0
_exptl_absorpt_coefficient_mu 0.082
_exptl_absorpt_correction_T_max 0.7456
_exptl_absorpt_correction_T_min 0.5049
_exptl_absorpt_correction_type multi-scan
_exptl_absorpt_process_details
'SADABS-2014/5 (Bruker,2014/5) was used for absorption correction. wR2(int) was 0.1644 before and 0.0699 after correction. The Ratio of minimum to maximum transmission is 0.6772. The \l/2 correction factor is Not present.'
_exptl_crystal_colour colourless
_exptl_crystal_colour_primary colourless
_exptl_crystal_density_diffrn 1.274
_exptl_crystal_description block
_exptl_crystal_F_000 632
_exptl_crystal_size_max 0.597
_exptl_crystal_size_mid 0.57
_exptl_crystal_size_min 0.512
_refine_diff_density_max 0.349
_refine_diff_density_min -0.284
_refine_diff_density_rms 0.046
_refine_ls_extinction_method none
_refine_ls_goodness_of_fit_ref 1.033
_refine_ls_hydrogen_treatment constr
_refine_ls_matrix_type full
_refine_ls_number_parameters 200
_refine_ls_number_reflns 3180
_refine_ls_number_restraints 1
_refine_ls_restrained_S_all 1.033
_refine_ls_R_factor_all 0.0486
_refine_ls_R_factor_gt 0.0435
_refine_ls_shift/su_max 0.000
_refine_ls_shift/su_mean 0.000
_refine_ls_structure_factor_coef Fsqd
_refine_ls_weighting_details 'w=1/[\s^2^(Fo^2^)+(0.0529P)^2^+0.3469P] where P=(Fo^2^+2Fc^2^)/3'
_refine_ls_weighting_scheme calc
_refine_ls_wR_factor_gt 0.1044
_refine_ls_wR_factor_ref 0.1077
_reflns_Friedel_coverage 0.608
_reflns_Friedel_fraction_full 0.737
_reflns_Friedel_fraction_max 0.693
_reflns_number_gt 2914
_reflns_number_total 3180
_reflns_threshold_expression 'I > 2\s(I)'
_cod_data_source_file ja7b07830_si_004.cif
_cod_data_source_block testo1
_cod_database_code 4126505
_shelxl_version_number 2013-4
_shelx_space_group_comment
;
The symmetry employed for this shelxl refinement is uniquely defined
by the following loop, which should always be used as a source of
symmetry information in preference to the above space-group names.
They are only intended as comments.
;
_olex2_refinement_description
;
1. Fixed Uiso
 At 1.2 times of:
  All C(H) groups, All C(H,H) groups
 At 1.5 times of:
  All C(H,H,H) groups
2.a Ternary CH refined with riding coordinates:
 C3(H3), C5(H5), C6(H6)
2.b Secondary CH2 refined with riding coordinates:
 C1(H1A,H1B), C2(H2A,H2B), C8(H8A,H8B), C13(H13A,H13B)
2.c Aromatic/amide H refined with riding coordinates:
 C10(H10), C11(H11), C15(H15), C16(H16), C17(H17), C18(H18), C19(H19)
2.d Idealised Me refined as rotating group:
 C9(H9A,H9B,H9C)
;
_olex2_submission_special_instructions 'No special instructions were received'

loop_
_space_group_symop_operation_xyz
'x, y, z'
'-x, -y, z+1/2'
'x+1/2, -y+1/2, z'
'-x+1/2, y+1/2, z+1/2'

loop_
_atom_site_label
_atom_site_type_symbol
_atom_site_fract_x
_atom_site_fract_y
_atom_site_fract_z
_atom_site_U_iso_or_equiv
_atom_site_adp_type
_atom_site_occupancy
_atom_site_site_symmetry_order
_atom_site_calc_flag
_atom_site_refinement_flags_posn
O1 O 0.54618(19) 0.51416(7) 0.2307(2) 0.0254(4) Uani 1 1 d .
O2 O 0.0136(2) 0.31080(8) 0.2167(2) 0.0249(4) Uani 1 1 d .
N1 N 0.5525(2) 0.41834(9) 0.3240(2) 0.0182(4) Uani 1 1 d .
C1 C 0.7127(2) 0.41363(11) 0.3893(3) 0.0219(5) Uani 1 1 d .
H1A H 0.7417 0.4494 0.4541 0.026 Uiso 1 1 calc R
H1B H 0.7889 0.4081 0.2972 0.026 Uiso 1 1 calc R
C2 C 0.7062(3) 0.35900(12) 0.5017(3) 0.0248(5) Uani 1 1 d .
H2A H 0.7729 0.3645 0.6018 0.030 Uiso 1 1 calc R
H2B H 0.7422 0.3234 0.4404 0.030 Uiso 1 1 calc R
C3 C 0.5340(3) 0.35253(11) 0.5524(3) 0.0205(5) Uani 1 1 d .
H3 H 0.5130 0.3827 0.6415 0.025 Uiso 1 1 calc R
C4 C 0.4462(3) 0.37307(10) 0.3924(3) 0.0176(5) Uani 1 1 d .
C5 C 0.2947(2) 0.40832(10) 0.4182(3) 0.0154(4) Uani 1 1 d .
H5 H 0.3017 0.4288 0.5290 0.019 Uiso 1 1 calc R
C6 C 0.3037(2) 0.45641(10) 0.2789(3) 0.0163(4) Uani 1 1 d .
H6 H 0.2716 0.4380 0.1702 0.020 Uiso 1 1 calc R
C7 C 0.4807(2) 0.46846(11) 0.2734(3) 0.0180(4) Uani 1 1 d .
C8 C 0.4855(3) 0.29266(12) 0.6216(3) 0.0269(6) Uani 1 1 d .
H8A H 0.5157 0.2614 0.5409 0.032 Uiso 1 1 calc R
H8B H 0.3703 0.2917 0.6332 0.032 Uiso 1 1 calc R
C9 C 0.5589(3) 0.27891(13) 0.7903(4) 0.0312(6) Uani 1 1 d .
H9A H 0.5336 0.3106 0.8697 0.047 Uiso 1 1 calc GR
H9B H 0.6726 0.2761 0.7778 0.047 Uiso 1 1 calc GR
H9C H 0.5180 0.2411 0.8324 0.047 Uiso 1 1 calc GR
C10 C 0.4261(3) 0.32437(10) 0.2656(3) 0.0205(5) Uani 1 1 d .
H10 H 0.5178 0.3064 0.2219 0.025 Uiso 1 1 calc R
C11 C 0.2881(3) 0.30454(10) 0.2100(3) 0.0227(5) Uani 1 1 d .
H11 H 0.2867 0.2745 0.1266 0.027 Uiso 1 1 calc R
C12 C 0.1388(3) 0.32755(10) 0.2734(3) 0.0190(5) Uani 1 1 d .
C13 C 0.1464(3) 0.37100(10) 0.4174(3) 0.0182(5) Uani 1 1 d .
H13A H 0.1397 0.3488 0.5241 0.022 Uiso 1 1 calc R
H13B H 0.0547 0.3977 0.4114 0.022 Uiso 1 1 calc R
C14 C 0.2006(2) 0.50936(10) 0.3118(3) 0.0156(4) Uani 1 1 d .
C15 C 0.0470(3) 0.50881(10) 0.2517(3) 0.0184(5) Uani 1 1 d .
H15 H 0.0133 0.4772 0.1818 0.022 Uiso 1 1 calc R
C16 C -0.0567(3) 0.55374(11) 0.2926(3) 0.0211(5) Uani 1 1 d .
H16 H -0.1618 0.5520 0.2547 0.025 Uiso 1 1 calc R
C17 C -0.0071(3) 0.60128(11) 0.3889(3) 0.0216(5) Uani 1 1 d .
H17 H -0.0775 0.6325 0.4155 0.026 Uiso 1 1 calc R
C18 C 0.1462(3) 0.60312(11) 0.4464(3) 0.0209(5) Uani 1 1 d .
H18 H 0.1809 0.6360 0.5110 0.025 Uiso 1 1 calc R
C19 C 0.2488(3) 0.55722(10) 0.4101(3) 0.0187(5) Uani 1 1 d .
H19 H 0.3525 0.5584 0.4524 0.022 Uiso 1 1 calc R

loop_
_atom_site_aniso_label
_atom_site_aniso_U_11
_atom_site_aniso_U_22
_atom_site_aniso_U_33
_atom_site_aniso_U_23
_atom_site_aniso_U_13
_atom_site_aniso_U_12
O1 0.0195(8) 0.0228(9) 0.0338(10) 0.0093(8) 0.0064(7) -0.0015(7)
O2 0.0258(8) 0.0203(8) 0.0286(9) 0.0023(8) -0.0068(7) -0.0076(7)
N1 0.0139(8) 0.0198(9) 0.0210(10) 0.0040(8) 0.0011(7) -0.0006(8)
C1 0.0133(10) 0.0285(13) 0.0238(12) 0.0017(11) 0.0003(9) 0.0004(9)
C2 0.0191(11) 0.0318(14) 0.0235(12) 0.0047(11) -0.0012(10) 0.0015(11)
C3 0.0184(10) 0.0215(11) 0.0215(11) 0.0043(10) -0.0011(9) -0.0015(10)
C4 0.0157(10) 0.0175(11) 0.0198(11) 0.0036(9) 0.0022(9) -0.0012(9)
C5 0.0144(9) 0.0151(10) 0.0169(10) -0.0005(9) 0.0014(8) 0.0000(8)
C6 0.0155(10) 0.0174(10) 0.0159(10) 0.0008(9) 0.0004(9) -0.0010(9)
C7 0.0164(9) 0.0196(11) 0.0179(10) 0.0015(10) 0.0038(9) 0.0006(9)
C8 0.0296(13) 0.0249(13) 0.0263(12) 0.0068(11) -0.0011(10) -0.0023(11)
C9 0.0365(13) 0.0291(13) 0.0279(13) 0.0103(12) 0.0003(12) 0.0030(12)
C10 0.0240(11) 0.0150(10) 0.0226(11) 0.0003(10) 0.0045(10) 0.0038(9)
C11 0.0297(12) 0.0153(11) 0.0230(11) -0.0039(10) -0.0001(10) 0.0016(10)
C12 0.0242(11) 0.0110(10) 0.0218(10) 0.0066(9) -0.0034(10) -0.0035(9)
C13 0.0173(10) 0.0160(10) 0.0212(11) 0.0013(9) 0.0019(9) -0.0013(9)
C14 0.0157(10) 0.0167(10) 0.0145(10) 0.0035(9) 0.0011(8) 0.0000(9)
C15 0.0196(10) 0.0179(10) 0.0176(11) 0.0014(9) -0.0019(9) -0.0010(9)
C16 0.0194(10) 0.0255(12) 0.0185(11) 0.0066(10) -0.0021(9) 0.0029(9)
C17 0.0252(11) 0.0195(12) 0.0200(11) 0.0050(10) 0.0046(9) 0.0058(10)
C18 0.0264(11) 0.0175(11) 0.0190(10) -0.0004(10) 0.0027(9) -0.0019(10)
C19 0.0181(10) 0.0197(11) 0.0184(10) 0.0025(9) 0.0001(9) -0.0021(9)

loop_
_atom_type_symbol
_atom_type_description
_atom_type_scat_dispersion_real
_atom_type_scat_dispersion_imag
_atom_type_scat_source
C C 0.0033 0.0016 'International Tables Vol C Tables 4.2.6.8 and 6.1.1.4'
H H 0.0000 0.0000 'International Tables Vol C Tables 4.2.6.8 and 6.1.1.4'
N N 0.0061 0.0033 'International Tables Vol C Tables 4.2.6.8 and 6.1.1.4'
O O 0.0106 0.0060 'International Tables Vol C Tables 4.2.6.8 and 6.1.1.4'

loop_
_geom_angle_atom_site_label_1
_geom_angle_atom_site_label_2
_geom_angle_atom_site_label_3
_geom_angle
C1 N1 C4 113.25(18)
C7 N1 C1 126.2(2)
C7 N1 C4 114.26(18)
N1 C1 H1A 111.1
N1 C1 H1B 111.1
N1 C1 C2 103.45(18)
H1A C1 H1B 109.0
C2 C1 H1A 111.1
C2 C1 H1B 111.1
C1 C2 H2A 110.6
C1 C2 H2B 110.6
C1 C2 C3 105.5(2)
H2A C2 H2B 108.8
C3 C2 H2A 110.6
C3 C2 H2B 110.6
C2 C3 H3 107.2
C2 C3 C4 102.66(19)
C4 C3 H3 107.2
C8 C3 C2 116.3(2)
C8 C3 H3 107.2
C8 C3 C4 115.7(2)
N1 C4 C3 102.29(17)
N1 C4 C5 102.30(17)
N1 C4 C10 109.10(18)
C5 C4 C3 116.90(19)
C10 C4 C3 113.1(2)
C10 C4 C5 111.85(19)
C4 C5 H5 108.0
C4 C5 C6 102.87(17)
C6 C5 H5 108.0
C13 C5 C4 114.69(19)
C13 C5 H5 108.0
C13 C5 C6 115.04(18)
C5 C6 H6 108.6
C7 C6 C5 101.07(17)
C7 C6 H6 108.6
C14 C6 C5 113.45(18)
C14 C6 H6 108.6
C14 C6 C7 116.18(19)
O1 C7 N1 125.6(2)
O1 C7 C6 127.4(2)
N1 C7 C6 106.95(19)
C3 C8 H8A 109.0
C3 C8 H8B 109.0
C3 C8 C9 113.1(2)
H8A C8 H8B 107.8
C9 C8 H8A 109.0
C9 C8 H8B 109.0
C8 C9 H9A 109.5
C8 C9 H9B 109.5
C8 C9 H9C 109.5
H9A C9 H9B 109.5
H9A C9 H9C 109.5
H9B C9 H9C 109.5
C4 C10 H10 117.7
C11 C10 C4 124.6(2)
C11 C10 H10 117.7
C10 C11 H11 118.8
C10 C11 C12 122.3(2)
C12 C11 H11 118.8
O2 C12 C11 121.7(2)
O2 C12 C13 121.3(2)
C11 C12 C13 117.0(2)
C5 C13 H13A 108.9
C5 C13 H13B 108.9
C12 C13 C5 113.35(19)
C12 C13 H13A 108.9
C12 C13 H13B 108.9
H13A C13 H13B 107.7
C15 C14 C6 118.9(2)
C19 C14 C6 122.47(19)
C19 C14 C15 118.5(2)
C14 C15 H15 119.5
C16 C15 C14 120.9(2)
C16 C15 H15 119.5
C15 C16 H16 120.0
C15 C16 C17 120.0(2)
C17 C16 H16 120.0
C16 C17 H17 120.2
C16 C17 C18 119.7(2)
C18 C17 H17 120.2
C17 C18 H18 119.8
C19 C18 C17 120.3(2)
C19 C18 H18 119.8
C14 C19 H19 119.8
C18 C19 C14 120.5(2)
C18 C19 H19 119.8

loop_
_geom_bond_atom_site_label_1
_geom_bond_atom_site_label_2
_geom_bond_distance
O1 C7 1.221(3)
O2 C12 1.223(3)
N1 C1 1.471(3)
N1 C4 1.472(3)
N1 C7 1.348(3)
C1 H1A 0.9900
C1 H1B 0.9900
C1 C2 1.525(4)
C2 H2A 0.9900
C2 H2B 0.9900
C2 C3 1.535(3)
C3 H3 1.0000
C3 C4 1.553(3)
C3 C8 1.516(3)
C4 C5 1.534(3)
C4 C10 1.503(3)
C5 H5 1.0000
C5 C6 1.555(3)
C5 C13 1.523(3)
C6 H6 1.0000
C6 C7 1.539(3)
C6 C14 1.507(3)
C8 H8A 0.9900
C8 H8B 0.9900
C8 C9 1.518(4)
C9 H9A 0.9800
C9 H9B 0.9800
C9 H9C 0.9800
C10 H10 0.9500
C10 C11 1.338(4)
C11 H11 0.9500
C11 C12 1.469(3)
C12 C13 1.512(3)
C13 H13A 0.9900
C13 H13B 0.9900
C14 C15 1.400(3)
C14 C19 1.396(3)
C15 H15 0.9500
C15 C16 1.385(3)
C16 H16 0.9500
C16 C17 1.385(4)
C17 H17 0.9500
C17 C18 1.391(3)
C18 H18 0.9500
C18 C19 1.387(3)
C19 H19 0.9500
